data_4503930
loop_
_publ_author_name
'Choudhury, Angshuman R.'
'Bhat, Ramakrishna G.'
'Guru Row, Tayur N.'
'Chandrasekaran, Srinivasan'

_publ_section_title
;
 Weak Csp3&#x2212;H&#x00B7;&#x00B7;&#x00B7;F&#x2212;C Interaction
 Overshadows the Strong C&#x22EE;C&#x2212;H&#x00B7;&#x00B7;&#x00B7;OC
 Hydrogen Bond:&#x00A0; Structure of Pentafluorophenyl Prop-2-ynyl
 Carbonate
;
_journal_issue 5
_journal_name_full 'Crystal Growth &amp; Design'
_journal_page_first 844
_journal_paper_doi 10.1021/cg060489t
_journal_volume 7
_journal_year 2007
_chemical_formula_sum 'C10 H3 F5 O3'
_chemical_formula_weight 266.12
_chemical_name_systematic
;
 ?
;
_space_group_IT_number 14
_symmetry_space_group_name_Hall '-P 2yn'
_symmetry_space_group_name_H-M 'P 1 21/n 1'
_atom_sites_solution_hydrogens geom
_atom_sites_solution_primary direct
_atom_sites_solution_secondary difmap
_audit_creation_method SHELXL-97
_cell_angle_alpha 90.00
_cell_angle_beta 97.103(11)
_cell_angle_gamma 90.00
_cell_formula_units_Z 4
_cell_length_a 7.485(5)
_cell_length_b 17.964(11)
_cell_length_c 7.624(5)
_cell_measurement_temperature 293(2)
_cell_volume 1017.3(11)
_computing_structure_refinement 'SHELXL-97 (Sheldrick, 1997)'
_diffrn_ambient_temperature 293(2)
_diffrn_measured_fraction_theta_full 1.000
_diffrn_measured_fraction_theta_max 0.975
_diffrn_radiation_monochromator graphite
_diffrn_radiation_source 'fine-focus sealed tube'
_diffrn_radiation_type MoK\a
_diffrn_radiation_wavelength 0.71073
_diffrn_reflns_av_R_equivalents 0.0358
_diffrn_reflns_av_sigmaI/netI 0.0402
_diffrn_reflns_limit_h_max 9
_diffrn_reflns_limit_h_min -9
_diffrn_reflns_limit_k_max 18
_diffrn_reflns_limit_k_min -22
_diffrn_reflns_limit_l_max 9
_diffrn_reflns_limit_l_min -9
_diffrn_reflns_number 6357
_diffrn_reflns_theta_full 25.00
_diffrn_reflns_theta_max 26.35
_diffrn_reflns_theta_min 2.27
_exptl_absorpt_coefficient_mu 0.186
_exptl_absorpt_correction_T_max 0.9638
_exptl_absorpt_correction_T_min 0.9464
_exptl_crystal_density_diffrn 1.738
_exptl_crystal_density_method 'not measured'
_exptl_crystal_F_000 528
_exptl_crystal_size_max 0.30
_exptl_crystal_size_mid 0.30
_exptl_crystal_size_min 0.20
_refine_diff_density_max 0.146
_refine_diff_density_min -0.226
_refine_diff_density_rms 0.042
_refine_ls_extinction_method none
_refine_ls_goodness_of_fit_ref 0.913
_refine_ls_hydrogen_treatment mixed
_refine_ls_matrix_type full
_refine_ls_number_parameters 175
_refine_ls_number_reflns 2030
_refine_ls_number_restraints 0
_refine_ls_restrained_S_all 0.913
_refine_ls_R_factor_all 0.0762
_refine_ls_R_factor_gt 0.0354
_refine_ls_shift/su_max 0.000
_refine_ls_shift/su_mean 0.000
_refine_ls_structure_factor_coef Fsqd
_refine_ls_weighting_details 'calc w=1/[\s^2^(Fo^2^)+(0.0430P)^2^+0.0000P] where P=(Fo^2^+2Fc^2^)/3'
_refine_ls_weighting_scheme calc
_refine_ls_wR_factor_gt 0.0735
_refine_ls_wR_factor_ref 0.0854
_reflns_number_gt 1191
_reflns_number_total 2030
_reflns_threshold_expression >2sigma(I)
_cod_data_source_file cg060489tsi20060725_070902.cif
_cod_data_source_block rgb1_m
_cod_original_cell_volume 1017.2(10)
_cod_database_code 4503930

loop_
_symmetry_equiv_pos_as_xyz
'x, y, z'
'-x+1/2, y+1/2, -z+1/2'
'-x, -y, -z'
'x-1/2, -y-1/2, z-1/2'

loop_
_atom_site_label
_atom_site_type_symbol
_atom_site_fract_x
_atom_site_fract_y
_atom_site_fract_z
_atom_site_U_iso_or_equiv
_atom_site_adp_type
_atom_site_occupancy
_atom_site_symmetry_multiplicity
_atom_site_calc_flag
F1 F 0.31354(15) 0.21793(7) 0.25921(15) 0.0770(4) Uani 1 1 d
F5 F -0.12223(14) 0.11637(6) -0.17456(16) 0.0755(4) Uani 1 1 d
F4 F 0.12727(17) 0.11123(7) -0.40482(16) 0.0845(4) Uani 1 1 d
F3 F 0.46600(15) 0.16264(6) -0.30584(16) 0.0795(4) Uani 1 1 d
O1 O -0.03394(15) 0.17400(7) 0.16382(18) 0.0596(4) Uani 1 1 d
F2 F 0.55885(13) 0.21658(7) 0.02583(17) 0.0818(4) Uani 1 1 d
O3 O -0.21499(15) 0.13031(7) 0.33459(17) 0.0583(4) Uani 1 1 d
O2 O -0.05717(17) 0.04858(8) 0.18865(19) 0.0695(4) Uani 1 1 d
C1 C 0.0918(2) 0.16710(9) 0.0456(3) 0.0481(4) Uani 1 1 d
C6 C 0.0469(2) 0.14003(10) -0.1236(3) 0.0518(5) Uani 1 1 d
C2 C 0.2657(2) 0.19251(10) 0.0943(3) 0.0511(5) Uani 1 1 d
C5 C 0.1718(3) 0.13811(10) -0.2401(3) 0.0554(5) Uani 1 1 d
C3 C 0.3906(2) 0.19158(10) -0.0239(3) 0.0529(5) Uani 1 1 d
C4 C 0.3442(2) 0.16417(10) -0.1907(3) 0.0548(5) Uani 1 1 d
C8 C -0.3035(3) 0.06879(14) 0.4148(3) 0.0616(6) Uani 1 1 d
C7 C -0.0988(2) 0.10950(12) 0.2266(3) 0.0516(5) Uani 1 1 d
C9 C -0.4569(3) 0.04108(11) 0.2949(3) 0.0604(5) Uani 1 1 d
C10 C -0.5803(3) 0.01965(14) 0.2007(4) 0.0786(7) Uani 1 1 d
H8B H -0.345(2) 0.0893(11) 0.520(3) 0.074(6) Uiso 1 1 d
H8A H -0.214(3) 0.0283(11) 0.457(3) 0.076(6) Uiso 1 1 d
H10 H -0.670(3) 0.0053(12) 0.129(3) 0.094(9) Uiso 1 1 d

loop_
_atom_site_aniso_label
_atom_site_aniso_U_11
_atom_site_aniso_U_22
_atom_site_aniso_U_33
_atom_site_aniso_U_23
_atom_site_aniso_U_13
_atom_site_aniso_U_12
F1 0.0774(7) 0.0885(9) 0.0647(8) -0.0189(7) 0.0070(6) -0.0224(6)
F5 0.0548(6) 0.0805(8) 0.0875(9) -0.0053(7) -0.0060(6) -0.0128(6)
F4 0.1105(10) 0.0851(9) 0.0566(8) -0.0091(6) 0.0055(7) -0.0038(7)
F3 0.0902(9) 0.0691(8) 0.0884(10) 0.0043(7) 0.0483(7) 0.0057(6)
O1 0.0585(7) 0.0463(8) 0.0790(10) -0.0071(7) 0.0286(7) -0.0073(6)
F2 0.0490(6) 0.0957(9) 0.1013(10) -0.0009(8) 0.0119(6) -0.0169(6)
O3 0.0575(7) 0.0573(8) 0.0639(9) -0.0090(7) 0.0232(6) -0.0054(6)
O2 0.0833(10) 0.0461(8) 0.0865(11) -0.0037(8) 0.0397(8) 0.0000(7)
C1 0.0465(10) 0.0404(10) 0.0596(12) 0.0010(9) 0.0149(9) -0.0013(8)
C6 0.0457(10) 0.0465(11) 0.0616(13) 0.0025(10) 0.0003(9) -0.0029(8)
C2 0.0553(11) 0.0469(11) 0.0508(12) -0.0050(9) 0.0058(9) -0.0054(8)
C5 0.0704(12) 0.0486(12) 0.0463(12) -0.0010(10) 0.0030(10) 0.0004(9)
C3 0.0411(9) 0.0493(12) 0.0689(14) 0.0032(10) 0.0089(9) -0.0040(8)
C4 0.0584(11) 0.0456(11) 0.0646(14) 0.0073(10) 0.0248(10) 0.0059(9)
C8 0.0643(13) 0.0694(15) 0.0550(14) 0.0001(12) 0.0227(11) -0.0088(11)
C7 0.0487(10) 0.0518(13) 0.0555(12) -0.0052(10) 0.0113(9) -0.0070(9)
C9 0.0617(12) 0.0579(13) 0.0653(14) 0.0045(11) 0.0218(11) -0.0078(10)
C10 0.0767(17) 0.0733(16) 0.0849(19) 0.0125(14) 0.0059(15) -0.0201(13)

loop_
_atom_type_symbol
_atom_type_description
_atom_type_scat_dispersion_real
_atom_type_scat_dispersion_imag
_atom_type_scat_source
C C 0.0033 0.0016 'International Tables Vol C Tables 4.2.6.8 and 6.1.1.4'
H H 0.0000 0.0000 'International Tables Vol C Tables 4.2.6.8 and 6.1.1.4'
O O 0.0106 0.0060 'International Tables Vol C Tables 4.2.6.8 and 6.1.1.4'
F F 0.0171 0.0103 'International Tables Vol C Tables 4.2.6.8 and 6.1.1.4'

loop_
_geom_angle_atom_site_label_1
_geom_angle_atom_site_label_2
_geom_angle_atom_site_label_3
_geom_angle
C7 O1 C1 116.82(14)
C7 O3 C8 114.44(16)
C6 C1 C2 118.60(16)
C6 C1 O1 122.16(16)
C2 C1 O1 119.11(17)
F5 C6 C5 119.92(18)
F5 C6 C1 119.49(17)
C5 C6 C1 120.58(16)
F1 C2 C3 119.53(16)
F1 C2 C1 119.70(16)
C3 C2 C1 120.77(18)
F4 C5 C6 120.26(18)
F4 C5 C4 119.38(18)
C6 C5 C4 120.36(18)
F2 C3 C4 120.16(16)
F2 C3 C2 119.93(19)
C4 C3 C2 119.90(17)
F3 C4 C3 120.04(17)
F3 C4 C5 120.17(19)
C3 C4 C5 119.79(17)
O3 C8 C9 110.90(17)
O3 C8 H8B 105.4(11)
C9 C8 H8B 109.9(11)
O3 C8 H8A 110.9(10)
C9 C8 H8A 113.1(11)
H8B C8 H8A 106.2(17)
O2 C7 O3 128.80(18)
O2 C7 O1 125.67(17)
O3 C7 O1 105.53(17)
C10 C9 C8 179.1(2)
C9 C10 H10 178.0(17)

loop_
_geom_bond_atom_site_label_1
_geom_bond_atom_site_label_2
_geom_bond_distance
F1 C2 1.344(2)
F5 C6 1.346(2)
F4 C5 1.348(2)
F3 C4 1.342(2)
O1 C7 1.366(2)
O1 C1 1.387(2)
F2 C3 1.347(2)
O3 C7 1.323(2)
O3 C8 1.461(2)
O2 C7 1.183(2)
C1 C6 1.381(3)
C1 C2 1.386(2)
C6 C5 1.367(3)
C2 C3 1.376(3)
C5 C4 1.380(3)
C3 C4 1.368(3)
C8 C9 1.464(3)
C8 H8B 0.96(2)
C8 H8A 1.02(2)
C9 C10 1.163(3)
C10 H10 0.85(2)

loop_
_geom_torsion_atom_site_label_1
_geom_torsion_atom_site_label_2
_geom_torsion_atom_site_label_3
_geom_torsion_atom_site_label_4
_geom_torsion
C7 O1 C1 C6 69.3(2)
C7 O1 C1 C2 -114.94(18)
C2 C1 C6 F5 -178.77(15)
O1 C1 C6 F5 -2.9(3)
C2 C1 C6 C5 0.3(3)
O1 C1 C6 C5 176.09(17)
C6 C1 C2 F1 -178.85(15)
O1 C1 C2 F1 5.2(3)
C6 C1 C2 C3 0.7(3)
O1 C1 C2 C3 -175.25(16)
F5 C6 C5 F4 -1.3(3)
C1 C6 C5 F4 179.65(16)
F5 C6 C5 C4 178.19(15)
C1 C6 C5 C4 -0.8(3)
F1 C2 C3 F2 -0.5(3)
C1 C2 C3 F2 179.93(15)
F1 C2 C3 C4 178.47(16)
C1 C2 C3 C4 -1.1(3)
F2 C3 C4 F3 -0.5(3)
C2 C3 C4 F3 -179.48(16)
F2 C3 C4 C5 179.49(15)
C2 C3 C4 C5 0.5(3)
F4 C5 C4 F3 0.0(3)
C6 C5 C4 F3 -179.56(17)
F4 C5 C4 C3 179.97(16)
C6 C5 C4 C3 0.5(3)
C7 O3 C8 C9 -82.7(2)
C8 O3 C7 O2 -0.7(3)
C8 O3 C7 O1 178.98(14)
C1 O1 C7 O2 -0.1(3)
C1 O1 C7 O3 -179.80(14)
O3 C8 C9 C10 -96(16)

loop_
_cod_related_entry_id
_cod_related_entry_database
_cod_related_entry_code
1 ChemSpider 9645932
